data_9005764
loop_
_publ_author_name
'Klug, A.'
'Farkas, L.'

_publ_section_title
;
 Structural investigations of polycrystalline diaspore samples
 by x-ray powder diffraction
 Note: sample #2
;
_journal_name_full 'Physics and Chemistry of Minerals'
_journal_page_first 138
_journal_page_last 140
_journal_paper_doi 10.1007/BF00308231
_journal_volume 7
_journal_year 1981
_chemical_compound_source 'from the Ural Mts., USSR, associated with anatase and rutile'
_chemical_formula_sum 'Al H O2'
_chemical_name_mineral Diaspore
_space_group_IT_number 62
_symmetry_space_group_name_Hall '-P 2c 2ab'
_symmetry_space_group_name_H-M 'P b n m'
_cell_angle_alpha 90
_cell_angle_beta 90
_cell_angle_gamma 90
_cell_formula_units_Z 4
_cell_length_a 4.4035
_cell_length_b 9.4269
_cell_length_c 2.8454
_cell_volume 118.116
_database_code_amcsd 0007346
_exptl_crystal_density_diffrn 3.373
_cod_original_formula_sum 'Al O2 H'
_cod_database_code 9005764

loop_
_space_group_symop_operation_xyz
x,y,z
x,y,1/2-z
-x,-y,1/2+z
1/2+x,1/2-y,1/2+z
1/2-x,1/2+y,1/2-z
1/2-x,1/2+y,z
1/2+x,1/2-y,-z
-x,-y,-z

loop_
_atom_site_label
_atom_site_fract_x
_atom_site_fract_y
_atom_site_fract_z
_atom_site_U_iso_or_equiv
_atom_site_type_symbol
_atom_site_attached_hydrogens
Al 0.04610 -0.14370 0.75000 0.02115 Al 0
O1 0.71270 0.19770 0.75000 0.02508 O 0
O-H2 0.20800 0.05380 0.75000 0.01748 O 1

loop_
_cod_changelog_entry_id
_cod_changelog_entry_author
_cod_changelog_entry_date
_cod_changelog_entry_text
1
;cod-tools version 3.8.0
Id: cif_guess_AMCSD_atom_types 9574 2023-05-10 09:00:05Z saulius
;
2023-05-10T18:50:22+03:00
;Derived atom types and hydrogen counts
from atom names that follow the AMCSD naming convention
(Wat == water, O-H == hydroxyl).
;

loop_
_cod_related_entry_id
_cod_related_entry_database
_cod_related_entry_code
1 AMCSD 0007346
